data_2239067
loop_
_publ_author_name
'Seredyuk, Maksym'
'Sharkina, Natalia O.'
'Gumienna-Kontecka, Elzbieta'
'Kapshuk, Anatoly A.'

_publ_section_title
;
 Bis[3-methyl-5-(pyridin-2-yl)-1<i>H</i>-pyrazol-4-yl] selenide methanol
 hemisolvate
;
_journal_issue 2
_journal_name_full 'Acta Crystallographica Section E'
_journal_page_first o127
_journal_page_last o128
_journal_paper_doi 10.1107/S1600536813034624
_journal_volume 70
_journal_year 2014
_chemical_formula_iupac '2C18 H16 N6 Se, C H4 O'
_chemical_formula_moiety 'C18 H16 N6 Se, 0.5(C H4 O)'
_chemical_formula_sum 'C18.5 H18 N6 O0.5 Se'
_chemical_formula_weight 411.35
_chemical_name_systematic
;
Bis[3-methyl-5-(pyridin-2-yl)-1<i>H</i>-pyrazol-4-yl] selenide methanol
hemisolvate
;
_space_group_IT_number 9
_symmetry_cell_setting monoclinic
_symmetry_space_group_name_Hall 'C -2yc'
_symmetry_space_group_name_H-M 'C 1 c 1'
_atom_sites_solution_hydrogens geom
_atom_sites_solution_primary direct
_atom_sites_solution_secondary difmap
_audit_creation_method SHELXL-97
_cell_angle_alpha 90.00
_cell_angle_beta 118.59(3)
_cell_angle_gamma 90.00
_cell_formula_units_Z 8
_cell_length_a 24.386(5)
_cell_length_b 10.784(2)
_cell_length_c 15.139(3)
_cell_measurement_reflns_used 3138
_cell_measurement_temperature 120(2)
_cell_measurement_theta_max 27.58
_cell_measurement_theta_min 3.60
_cell_volume 3495.8(16)
_computing_cell_refinement 'SAINT (Bruker, 2009)'
_computing_data_collection 'APEX2 (Bruker, 2009)'
_computing_data_reduction 'SAINT (Bruker, 2009)'
_computing_molecular_graphics 'DIAMOND (Brandenburg, 2009)'
_computing_publication_material 'SHELXL97 (Sheldrick, 2008)'
_computing_structure_refinement 'SHELXL97 (Sheldrick, 2008)'
_computing_structure_solution 'SIR2004 (Burla <i>et al.</i>, 2005)'
_diffrn_ambient_temperature 120(2)
_diffrn_detector_area_resol_mean 9
_diffrn_measured_fraction_theta_full 0.983
_diffrn_measured_fraction_theta_max 0.907
_diffrn_measurement_device '95mm CCD camera on \k-goniostat'
_diffrn_measurement_device_type 'Bruker SMART APEXII CCD'
_diffrn_measurement_method '\f scans and \w scans with \k offset'
_diffrn_radiation_monochromator 'horizontally mounted graphite crystal'
_diffrn_radiation_source 'fine-focus sealed tube'
_diffrn_radiation_type MoK\a
_diffrn_radiation_wavelength 0.71073
_diffrn_reflns_av_R_equivalents 0.0540
_diffrn_reflns_av_sigmaI/netI 0.0555
_diffrn_reflns_limit_h_max 32
_diffrn_reflns_limit_h_min -32
_diffrn_reflns_limit_k_max 14
_diffrn_reflns_limit_k_min -8
_diffrn_reflns_limit_l_max 19
_diffrn_reflns_limit_l_min -19
_diffrn_reflns_number 11797
_diffrn_reflns_theta_full 25.00
_diffrn_reflns_theta_max 28.45
_diffrn_reflns_theta_min 3.57
_exptl_absorpt_coefficient_mu 2.167
_exptl_absorpt_correction_T_max 0.767
_exptl_absorpt_correction_T_min 0.545
_exptl_absorpt_correction_type multi-scan
_exptl_absorpt_process_details '(SADABS; Bruker, 2009)'
_exptl_crystal_colour colorless
_exptl_crystal_density_diffrn 1.563
_exptl_crystal_density_method 'not measured'
_exptl_crystal_description block
_exptl_crystal_F_000 1672
_exptl_crystal_size_max 0.36
_exptl_crystal_size_mid 0.24
_exptl_crystal_size_min 0.13
_refine_diff_density_max 0.623
_refine_diff_density_min -0.812
_refine_ls_abs_structure_details 'Flack (1983), 3629 Friedel pairs'
_refine_ls_abs_structure_Flack -0.018(6)
_refine_ls_extinction_method none
_refine_ls_goodness_of_fit_ref 0.971
_refine_ls_hydrogen_treatment mixed
_refine_ls_matrix_type full
_refine_ls_number_parameters 494
_refine_ls_number_reflns 7632
_refine_ls_number_restraints 2
_refine_ls_restrained_S_all 0.971
_refine_ls_R_factor_all 0.0388
_refine_ls_R_factor_gt 0.0324
_refine_ls_shift/su_max 0.001
_refine_ls_shift/su_mean 0.000
_refine_ls_structure_factor_coef Fsqd
_refine_ls_weighting_details 'calc w=1/[\s^2^(Fo^2^)+(0.0407P)^2^+0.0000P] where P=(Fo^2^+2Fc^2^)/3'
_refine_ls_weighting_scheme calc
_refine_ls_wR_factor_gt 0.0749
_refine_ls_wR_factor_ref 0.0777
_reflns_number_gt 6581
_reflns_number_total 7632
_reflns_threshold_expression I>2sigma(I)
_cod_data_source_file xu5749sup1.cif
_cod_data_source_block I
_cod_original_sg_symbol_H-M 'C c'
_cod_database_code 2239067
_cod_database_fobs_code 2239067

loop_
_symmetry_equiv_pos_as_xyz
'x, y, z'
'x, -y, z+1/2'
'x+1/2, y+1/2, z'
'x+1/2, -y+1/2, z+1/2'

loop_
_atom_site_type_symbol
_atom_site_label
_atom_site_fract_x
_atom_site_fract_y
_atom_site_fract_z
_atom_site_U_iso_or_equiv
_atom_site_adp_type
_atom_site_calc_flag
_atom_site_refinement_flags
_atom_site_occupancy
_atom_site_symmetry_multiplicity
Se Se1 0.355504(12) 0.63083(3) 0.018781(17) 0.01693(11) Uani d . 1 1
Se Se2 0.429962(12) 0.13792(3) 0.106831(16) 0.01682(11) Uani d . 1 1
O O1 0.54984(14) 0.9478(3) 0.4101(2) 0.0366(7) Uani d . 1 1
N N1A 0.29572(16) 0.8389(3) -0.2336(3) 0.0171(7) Uani d . 1 1
N N1B 0.36479(18) 0.3522(3) -0.1434(3) 0.0219(9) Uani d . 1 1
N N2A 0.35458(15) 0.8832(3) -0.1848(3) 0.0175(7) Uani d . 1 1
N N2B 0.42002(16) 0.4077(3) -0.0902(3) 0.0208(7) Uani d . 1 1
N N3A 0.37107(15) 0.9089(3) 0.2126(2) 0.0168(7) Uani d . 1 1
N N3B 0.43950(16) 0.4036(3) 0.3037(3) 0.0185(7) Uani d . 1 1
N N4A 0.43116(16) 0.8668(3) 0.2581(3) 0.0199(8) Uani d . 1 1
N N4B 0.50018(16) 0.3670(3) 0.3518(3) 0.0200(8) Uani d . 1 1
N N11A 0.17652(13) 0.7566(3) -0.3020(2) 0.0240(6) Uani d . 1 1
N N11B 0.25090(12) 0.2489(3) -0.2249(2) 0.0216(6) Uani d . 1 1
N N21A 0.24727(12) 0.9800(2) 0.09135(19) 0.0177(5) Uani d . 1 1
N N21B 0.31604(12) 0.4718(2) 0.18315(19) 0.0158(5) Uani d . 1 1
C C1A 0.28369(17) 0.7508(3) -0.1820(3) 0.0154(7) Uani d . 1 1
C C1B 0.35530(18) 0.2556(3) -0.0949(3) 0.0168(7) Uani d . 1 1
C C2A 0.33882(17) 0.7373(3) -0.0920(3) 0.0166(8) Uani d . 1 1
C C2B 0.40936(18) 0.2493(3) -0.0023(3) 0.0169(8) Uani d . 1 1
C C3A 0.38170(18) 0.8204(3) -0.0981(3) 0.0155(7) Uani d . 1 1
C C3B 0.4480(2) 0.3469(4) -0.0026(3) 0.0193(9) Uani d . 1 1
C C4A 0.33359(19) 0.8424(4) 0.1301(3) 0.0136(7) Uani d . 1 1
C C4B 0.40427(18) 0.3416(3) 0.2179(3) 0.0146(7) Uani d . 1 1
C C5A 0.37217(17) 0.7535(3) 0.1200(3) 0.0162(7) Uani d . 1 1
C C5B 0.44480(17) 0.2577(3) 0.2088(3) 0.0154(7) Uani d . 1 1
C C6A 0.43134(18) 0.7730(3) 0.2017(3) 0.0189(8) Uani d . 1 1
C C6B 0.50331(17) 0.2784(3) 0.2931(3) 0.0200(8) Uani d . 1 1
C C7 0.55599(18) 0.8730(3) 0.4891(3) 0.0303(8) Uani d . 1 1
H H7A 0.5975 0.8808 0.5444 0.045 Uiso calc R 1 1
H H7B 0.5484 0.7882 0.4673 0.045 Uiso calc R 1 1
H H7C 0.5263 0.8983 0.5102 0.045 Uiso calc R 1 1
C C12A 0.22154(16) 0.6938(3) -0.2267(3) 0.0184(7) Uani d . 1 1
C C12B 0.29543(16) 0.1904(3) -0.1438(3) 0.0181(7) Uani d . 1 1
C C13A 0.21192(17) 0.5802(3) -0.1921(3) 0.0245(7) Uani d . 1 1
H H13A 0.2448 0.5369 -0.1411 0.029 Uiso calc R 1 1
C C13B 0.28421(15) 0.0781(3) -0.1087(2) 0.0174(6) Uani d . 1 1
H H13B 0.3159 0.0389 -0.0529 0.021 Uiso calc R 1 1
C C14A 0.15067(17) 0.5340(3) -0.2372(3) 0.0303(8) Uani d . 1 1
H H14A 0.1420 0.4595 -0.2154 0.036 Uiso calc R 1 1
C C14B 0.22572(15) 0.0272(3) -0.1579(2) 0.0195(7) Uani d . 1 1
H H14B 0.2173 -0.0468 -0.1353 0.023 Uiso calc R 1 1
C C15A 0.10368(18) 0.5995(4) -0.3138(3) 0.0344(9) Uani d . 1 1
H H15A 0.0626 0.5715 -0.3438 0.041 Uiso calc R 1 1
C C15B 0.17929(16) 0.0859(3) -0.2412(3) 0.0232(7) Uani d . 1 1
H H15B 0.1392 0.0530 -0.2754 0.028 Uiso calc R 1 1
C C16A 0.11907(17) 0.7087(3) -0.3452(3) 0.0326(9) Uani d . 1 1
H H16A 0.0876 0.7508 -0.3993 0.039 Uiso calc R 1 1
C C16B 0.19462(16) 0.1959(3) -0.2721(3) 0.0256(7) Uani d . 1 1
H H16B 0.1638 0.2349 -0.3290 0.031 Uiso calc R 1 1
C C17A 0.4486(2) 0.8426(4) -0.0230(4) 0.0239(9) Uani d . 1 1
H H17A 0.4662 0.9025 -0.0492 0.036 Uiso calc R 1 1
H H17B 0.4714 0.7662 -0.0099 0.036 Uiso calc R 1 1
H H17C 0.4512 0.8733 0.0384 0.036 Uiso calc R 1 1
C C17B 0.51041(19) 0.3890(4) 0.0777(3) 0.0267(9) Uani d . 1 1
H H17D 0.5278 0.4470 0.0498 0.040 Uiso calc R 1 1
H H17E 0.5377 0.3188 0.1042 0.040 Uiso calc R 1 1
H H17F 0.5058 0.4283 0.1307 0.040 Uiso calc R 1 1
C C22A 0.26647(16) 0.8694(3) 0.0726(3) 0.0146(7) Uani d . 1 1
C C22B 0.33795(19) 0.3707(3) 0.1561(3) 0.0137(8) Uani d . 1 1
C C23A 0.22481(15) 0.7835(3) 0.0046(2) 0.0182(6) Uani d . 1 1
H H23A 0.2393 0.7077 -0.0054 0.022 Uiso calc R 1 1
C C23B 0.29889(14) 0.2977(3) 0.0742(2) 0.0179(6) Uani d . 1 1
H H23B 0.3145 0.2273 0.0585 0.021 Uiso calc R 1 1
C C24A 0.16218(15) 0.8117(3) -0.0476(3) 0.0226(7) Uani d . 1 1
H H24A 0.1340 0.7558 -0.0937 0.027 Uiso calc R 1 1
C C24B 0.23644(16) 0.3303(3) 0.0160(3) 0.0215(7) Uani d . 1 1
H H24B 0.2102 0.2832 -0.0399 0.026 Uiso calc R 1 1
C C25A 0.14153(15) 0.9257(3) -0.0306(2) 0.0231(7) Uani d . 1 1
H H25A 0.0996 0.9476 -0.0650 0.028 Uiso calc R 1 1
C C25B 0.21373(14) 0.4343(3) 0.0424(2) 0.0188(7) Uani d . 1 1
H H25B 0.1723 0.4589 0.0049 0.023 Uiso calc R 1 1
C C26A 0.18575(15) 1.0048(3) 0.0394(2) 0.0208(7) Uani d . 1 1
H H26A 0.1720 1.0802 0.0513 0.025 Uiso calc R 1 1
C C26B 0.25535(14) 0.4998(3) 0.1269(2) 0.0188(6) Uani d . 1 1
H H26B 0.2401 0.5680 0.1459 0.023 Uiso calc R 1 1
C C27A 0.49055(17) 0.7012(3) 0.2310(3) 0.0237(8) Uani d . 1 1
H H27A 0.5259 0.7535 0.2697 0.036 Uiso calc R 1 1
H H27B 0.4916 0.6740 0.1714 0.036 Uiso calc R 1 1
H H27C 0.4919 0.6305 0.2704 0.036 Uiso calc R 1 1
C C27B 0.56453(17) 0.2152(4) 0.3213(3) 0.0256(9) Uani d . 1 1
H H27D 0.5982 0.2650 0.3696 0.038 Uiso calc R 1 1
H H27E 0.5693 0.2049 0.2624 0.038 Uiso calc R 1 1
H H27F 0.5652 0.1354 0.3500 0.038 Uiso calc R 1 1
H H1A 0.2724(18) 0.868(3) -0.285(3) 0.018(10) Uiso d . 1 1
H H1B 0.3444(19) 0.377(3) -0.193(3) 0.021(11) Uiso d . 1 1
H H3A 0.3594(18) 0.969(4) 0.234(3) 0.032(11) Uiso d . 1 1
H H3B 0.4296(14) 0.455(3) 0.329(2) 0.007(8) Uiso d . 1 1
H H1O1 0.508(2) 0.943(5) 0.375(4) 0.068(17) Uiso d . 1 1

loop_
_atom_site_aniso_label
_atom_site_aniso_U_11
_atom_site_aniso_U_22
_atom_site_aniso_U_33
_atom_site_aniso_U_12
_atom_site_aniso_U_13
_atom_site_aniso_U_23
Se1 0.0222(2) 0.01311(19) 0.0151(2) 0.00129(14) 0.0086(2) 0.00062(14)
Se2 0.0222(2) 0.01314(19) 0.0158(2) 0.00342(15) 0.0097(2) 0.00146(15)
O1 0.0315(15) 0.0364(15) 0.0316(14) -0.0089(12) 0.0068(13) 0.0070(12)
N1A 0.0182(15) 0.0185(15) 0.0125(14) 0.0000(12) 0.0058(13) 0.0008(12)
N1B 0.0228(19) 0.0223(17) 0.0177(18) -0.0013(13) 0.0073(16) 0.0057(13)
N2A 0.0160(15) 0.0192(15) 0.0149(15) -0.0034(11) 0.0056(13) -0.0006(12)
N2B 0.0212(17) 0.0208(17) 0.0187(17) -0.0070(14) 0.0082(15) -0.0001(14)
N3A 0.0173(16) 0.0173(15) 0.0128(15) 0.0033(13) 0.0047(14) -0.0010(13)
N3B 0.0222(16) 0.0171(15) 0.0179(15) 0.0008(13) 0.0110(14) -0.0043(13)
N4A 0.0130(15) 0.0256(17) 0.0146(15) 0.0047(12) 0.0013(13) 0.0010(12)
N4B 0.0138(15) 0.0221(16) 0.0169(16) 0.0048(12) 0.0015(13) -0.0003(12)
N11A 0.0199(14) 0.0250(15) 0.0224(15) 0.0004(11) 0.0065(13) -0.0011(12)
N11B 0.0213(15) 0.0240(15) 0.0188(14) 0.0006(11) 0.0089(13) 0.0029(12)
N21A 0.0185(13) 0.0191(13) 0.0119(12) 0.0011(10) 0.0045(11) 0.0007(10)
N21B 0.0214(13) 0.0143(12) 0.0138(12) 0.0010(10) 0.0100(12) 0.0005(10)
C1A 0.0183(16) 0.0146(15) 0.0143(15) -0.0028(12) 0.0087(14) -0.0039(13)
C1B 0.0195(17) 0.0137(15) 0.0191(17) 0.0009(12) 0.0107(15) 0.0020(13)
C2A 0.024(2) 0.0120(15) 0.0171(17) 0.0008(13) 0.0131(17) -0.0005(13)
C2B 0.023(2) 0.0155(17) 0.0156(18) -0.0009(14) 0.0122(17) 0.0007(14)
C3A 0.0185(19) 0.0126(16) 0.0148(17) -0.0009(14) 0.0075(16) -0.0025(14)
C3B 0.020(2) 0.0191(19) 0.021(2) 0.0001(16) 0.0119(19) 0.0018(16)
C4A 0.0144(18) 0.0171(16) 0.0092(17) 0.0000(14) 0.0055(16) 0.0039(14)
C4B 0.0177(18) 0.0142(16) 0.0145(17) 0.0002(13) 0.0098(16) 0.0008(13)
C5A 0.0171(18) 0.0160(16) 0.0135(16) -0.0015(14) 0.0056(16) 0.0009(14)
C5B 0.0181(17) 0.0148(16) 0.0132(15) 0.0013(13) 0.0074(15) 0.0018(13)
C6A 0.0216(18) 0.0191(17) 0.0176(17) 0.0011(13) 0.0106(15) 0.0025(13)
C6B 0.0217(18) 0.0202(17) 0.0188(17) 0.0050(14) 0.0102(16) 0.0036(14)
C7 0.033(2) 0.029(2) 0.0290(18) 0.0012(16) 0.0145(18) 0.0032(16)
C12A 0.0210(17) 0.0202(17) 0.0173(17) -0.0065(13) 0.0118(15) -0.0065(14)
C12B 0.0211(17) 0.0151(15) 0.0205(17) 0.0021(13) 0.0120(15) -0.0001(14)
C13A 0.0258(17) 0.0222(18) 0.0203(16) -0.0049(15) 0.0068(15) -0.0041(15)
C13B 0.0220(16) 0.0131(15) 0.0162(15) 0.0008(13) 0.0085(14) -0.0014(12)
C14A 0.0307(19) 0.0266(19) 0.033(2) -0.0112(15) 0.0143(18) -0.0045(16)
C14B 0.0250(17) 0.0160(15) 0.0219(16) -0.0015(13) 0.0147(15) -0.0020(13)
C15A 0.0237(19) 0.035(2) 0.040(2) -0.0127(16) 0.0119(18) -0.0100(18)
C15B 0.0199(17) 0.0254(17) 0.0223(17) -0.0027(14) 0.0084(15) -0.0047(14)
C16A 0.0221(18) 0.030(2) 0.033(2) 0.0001(15) 0.0029(17) -0.0064(17)
C16B 0.0227(17) 0.0296(19) 0.0188(16) 0.0022(15) 0.0053(15) 0.0038(15)
C17A 0.025(2) 0.0212(19) 0.023(2) -0.0025(16) 0.010(2) -0.0007(16)
C17B 0.027(2) 0.0283(19) 0.0236(19) -0.0030(16) 0.0115(17) 0.0012(16)
C22A 0.0142(15) 0.0148(16) 0.0120(16) 0.0015(12) 0.0042(14) 0.0012(12)
C22B 0.0130(18) 0.0184(18) 0.0117(17) -0.0012(13) 0.0075(16) 0.0041(13)
C23A 0.0212(16) 0.0156(15) 0.0162(14) -0.0019(12) 0.0076(14) -0.0031(12)
C23B 0.0230(16) 0.0156(15) 0.0208(16) -0.0011(12) 0.0152(15) -0.0022(13)
C24A 0.0212(17) 0.0233(17) 0.0212(17) -0.0073(14) 0.0085(15) -0.0009(14)
C24B 0.0214(17) 0.0221(17) 0.0192(16) -0.0039(13) 0.0082(15) -0.0027(14)
C25A 0.0164(16) 0.0296(18) 0.0206(16) 0.0041(14) 0.0066(14) 0.0037(14)
C25B 0.0127(15) 0.0224(16) 0.0200(16) 0.0006(12) 0.0068(14) 0.0004(13)
C26A 0.0224(17) 0.0191(16) 0.0227(17) 0.0038(13) 0.0122(15) 0.0013(13)
C26B 0.0210(16) 0.0177(15) 0.0178(15) 0.0033(12) 0.0095(14) 0.0036(13)
C27A 0.0207(18) 0.0246(18) 0.0220(19) 0.0055(14) 0.0072(16) -0.0035(15)
C27B 0.0188(18) 0.029(2) 0.023(2) 0.0044(15) 0.0054(16) 0.0000(16)

loop_
_atom_type_symbol
_atom_type_description
_atom_type_scat_dispersion_real
_atom_type_scat_dispersion_imag
_atom_type_scat_source
C C 0.0033 0.0016 'International Tables Vol C Tables 4.2.6.8 and 6.1.1.4'
H H 0.0000 0.0000 'International Tables Vol C Tables 4.2.6.8 and 6.1.1.4'
N N 0.0061 0.0033 'International Tables Vol C Tables 4.2.6.8 and 6.1.1.4'
O O 0.0106 0.0060 'International Tables Vol C Tables 4.2.6.8 and 6.1.1.4'
Se Se -0.0929 2.2259 'International Tables Vol C Tables 4.2.6.8 and 6.1.1.4'

loop_
_geom_angle_atom_site_label_1
_geom_angle_atom_site_label_2
_geom_angle_atom_site_label_3
_geom_angle
C2A Se1 C5A 99.30(14)
C2B Se2 C5B 98.26(13)
C7 O1 H1O1 96(3)
C1A N1A N2A 113.7(3)
C1A N1A H1A 128(3)
N2A N1A H1A 119(3)
N2B N1B C1B 113.7(4)
N2B N1B H1B 117(3)
C1B N1B H1B 130(3)
C3A N2A N1A 104.8(3)
N1B N2B C3B 105.5(3)
C4A N3A N4A 112.2(3)
C4A N3A H3A 124(3)
N4A N3A H3A 123(3)
C4B N3B N4B 113.7(3)
C4B N3B H3B 129(2)
N4B N3B H3B 117(2)
C6A N4A N3A 105.2(3)
C6B N4B N3B 104.3(3)
C12A N11A C16A 117.8(3)
C16B N11B C12B 117.5(3)
C26A N21A C22A 116.8(3)
C26B N21B C22B 117.5(3)
N1A C1A C2A 105.4(3)
N1A C1A C12A 119.5(3)
C2A C1A C12A 135.2(3)
N1B C1B C2B 104.9(3)
N1B C1B C12B 118.9(3)
C2B C1B C12B 136.1(3)
C1A C2A C3A 105.5(3)
C1A C2A Se1 128.6(3)
C3A C2A Se1 125.8(3)
C1B C2B C3B 105.8(3)
C1B C2B Se2 129.3(3)
C3B C2B Se2 124.9(3)
N2A C3A C2A 110.6(3)
N2A C3A C17A 120.8(4)
C2A C3A C17A 128.6(4)
N2B C3B C2B 110.1(4)
N2B C3B C17B 119.7(4)
C2B C3B C17B 130.1(4)
N3A C4A C5A 105.8(3)
N3A C4A C22A 120.8(4)
C5A C4A C22A 133.3(4)
N3B C4B C5B 105.3(3)
N3B C4B C22B 120.8(3)
C5B C4B C22B 133.9(4)
C6A C5A C4A 105.3(3)
C6A C5A Se1 123.1(3)
C4A C5A Se1 131.5(3)
C4B C5B C6B 105.5(3)
C4B C5B Se2 130.5(3)
C6B C5B Se2 124.0(3)
N4A C6A C5A 111.4(3)
N4A C6A C27A 120.1(3)
C5A C6A C27A 128.5(3)
N4B C6B C5B 111.3(3)
N4B C6B C27B 120.1(3)
C5B C6B C27B 128.6(3)
O1 C7 H7A 109.5
O1 C7 H7B 109.5
H7A C7 H7B 109.5
O1 C7 H7C 109.5
H7A C7 H7C 109.5
H7B C7 H7C 109.5
N11A C12A C13A 123.4(3)
N11A C12A C1A 115.4(3)
C13A C12A C1A 121.1(3)
N11B C12B C13B 122.2(3)
N11B C12B C1B 114.2(3)
C13B C12B C1B 123.5(3)
C12A C13A C14A 117.4(3)
C12A C13A H13A 121.3
C14A C13A H13A 121.3
C14B C13B C12B 118.8(3)
C14B C13B H13B 120.6
C12B C13B H13B 120.6
C15A C14A C13A 119.5(3)
C15A C14A H14A 120.3
C13A C14A H14A 120.3
C13B C14B C15B 119.9(3)
C13B C14B H14B 120.0
C15B C14B H14B 120.0
C14A C15A C16A 118.2(3)
C14A C15A H15A 120.9
C16A C15A H15A 120.9
C14B C15B C16B 117.6(3)
C14B C15B H15B 121.2
C16B C15B H15B 121.2
N11A C16A C15A 123.6(3)
N11A C16A H16A 118.2
C15A C16A H16A 118.2
N11B C16B C15B 124.0(3)
N11B C16B H16B 118.0
C15B C16B H16B 118.0
C3A C17A H17A 109.5
C3A C17A H17B 109.5
H17A C17A H17B 109.5
C3A C17A H17C 109.5
H17A C17A H17C 109.5
H17B C17A H17C 109.5
C3B C17B H17D 109.5
C3B C17B H17E 109.5
H17D C17B H17E 109.5
C3B C17B H17F 109.5
H17D C17B H17F 109.5
H17E C17B H17F 109.5
N21A C22A C23A 122.3(3)
N21A C22A C4A 116.6(3)
C23A C22A C4A 121.1(3)
N21B C22B C23B 121.5(3)
N21B C22B C4B 116.8(3)
C23B C22B C4B 121.7(3)
C24A C23A C22A 119.5(3)
C24A C23A H23A 120.3
C22A C23A H23A 120.3
C22B C23B C24B 119.8(3)
C22B C23B H23B 120.1
C24B C23B H23B 120.1
C23A C24A C25A 119.2(3)
C23A C24A H24A 120.4
C25A C24A H24A 120.4
C23B C24B C25B 119.1(3)
C23B C24B H24B 120.4
C25B C24B H24B 120.4
C26A C25A C24A 117.7(3)
C26A C25A H25A 121.1
C24A C25A H25A 121.1
C26B C25B C24B 117.4(3)
C26B C25B H25B 121.3
C24B C25B H25B 121.3
N21A C26A C25A 124.5(3)
N21A C26A H26A 117.8
C25A C26A H26A 117.8
N21B C26B C25B 124.7(3)
N21B C26B H26B 117.7
C25B C26B H26B 117.7
C6A C27A H27A 109.5
C6A C27A H27B 109.5
H27A C27A H27B 109.5
C6A C27A H27C 109.5
H27A C27A H27C 109.5
H27B C27A H27C 109.5
C6B C27B H27D 109.5
C6B C27B H27E 109.5
H27D C27B H27E 109.5
C6B C27B H27F 109.5
H27D C27B H27F 109.5
H27E C27B H27F 109.5

loop_
_geom_bond_atom_site_label_1
_geom_bond_atom_site_label_2
_geom_bond_distance
Se1 C2A 1.908(4)
Se1 C5A 1.915(4)
Se2 C2B 1.905(4)
Se2 C5B 1.910(4)
O1 C7 1.390(4)
O1 H1O1 0.91(5)
N1A C1A 1.347(5)
N1A N2A 1.349(5)
N1A H1A 0.78(4)
N1B N2B 1.335(5)
N1B C1B 1.356(5)
N1B H1B 0.73(4)
N2A C3A 1.337(5)
N2B C3B 1.337(5)
N3A C4A 1.348(5)
N3A N4A 1.365(5)
N3A H3A 0.83(4)
N3B C4B 1.343(5)
N3B N4B 1.358(5)
N3B H3B 0.77(3)
N4A C6A 1.325(5)
N4B C6B 1.332(5)
N11A C12A 1.328(4)
N11A C16A 1.334(4)
N11B C16B 1.335(4)
N11B C12B 1.345(4)
N21A C26A 1.346(4)
N21A C22A 1.359(4)
N21B C26B 1.342(4)
N21B C22B 1.361(4)
C1A C2A 1.391(5)
C1A C12A 1.467(5)
C1B C2B 1.393(5)
C1B C12B 1.462(5)
C2A C3A 1.413(5)
C2B C3B 1.414(5)
C3A C17A 1.496(6)
C3B C17B 1.494(6)
C4A C5A 1.402(5)
C4A C22A 1.469(5)
C4B C5B 1.395(5)
C4B C22B 1.464(6)
C5A C6A 1.396(5)
C5B C6B 1.404(5)
C6A C27A 1.506(5)
C6B C27B 1.505(5)
C7 H7A 0.9600
C7 H7B 0.9600
C7 H7C 0.9600
C12A C13A 1.396(5)
C12B C13B 1.401(5)
C13A C14A 1.404(5)
C13A H13A 0.9300
C13B C14B 1.369(4)
C13B H13B 0.9300
C14A C15A 1.373(6)
C14A H14A 0.9300
C14B C15B 1.380(5)
C14B H14B 0.9300
C15A C16A 1.387(5)
C15A H15A 0.9300
C15B C16B 1.390(5)
C15B H15B 0.9300
C16A H16A 0.9300
C16B H16B 0.9300
C17A H17A 0.9600
C17A H17B 0.9600
C17A H17C 0.9600
C17B H17D 0.9600
C17B H17E 0.9600
C17B H17F 0.9600
C22A C23A 1.397(4)
C22B C23B 1.390(5)
C23A C24A 1.377(5)
C23A H23A 0.9300
C23B C24B 1.391(5)
C23B H23B 0.9300
C24A C25A 1.398(5)
C24A H24A 0.9300
C24B C25B 1.392(4)
C24B H24B 0.9300
C25A C26A 1.386(5)
C25A H25A 0.9300
C25B C26B 1.387(4)
C25B H25B 0.9300
C26A H26A 0.9300
C26B H26B 0.9300
C27A H27A 0.9600
C27A H27B 0.9600
C27A H27C 0.9600
C27B H27D 0.9600
C27B H27E 0.9600
C27B H27F 0.9600

loop_
_geom_hbond_atom_site_label_D
_geom_hbond_atom_site_label_H
_geom_hbond_atom_site_label_A
_geom_hbond_site_symmetry_A
_geom_hbond_distance_DH
_geom_hbond_distance_HA
_geom_hbond_distance_DA
_geom_hbond_angle_DHA
O1 H1O1 N4A . 0.91(5) 2.03(5) 2.839(5) 148(5)
N1A H1A N21A 2_574 0.78(4) 2.33(4) 3.040(4) 151(4)
N1B H1B N21B 2_564 0.73(4) 2.32(4) 2.988(5) 153(4)
N3A H3A N2A 2_575 0.83(4) 2.06(4) 2.863(4) 165(4)
N3B H3B N2B 2_565 0.77(3) 2.01(4) 2.770(4) 170(3)
C27B H27F O1 1_545 0.96 2.32 3.273(5) 171
C14B H14B Cg7 1_545 0.93 2.61 3.315(4) 133

loop_
_geom_torsion_atom_site_label_1
_geom_torsion_atom_site_label_2
_geom_torsion_atom_site_label_3
_geom_torsion_atom_site_label_4
_geom_torsion
C1A N1A N2A C3A 0.3(4)
C1B N1B N2B C3B -0.9(5)
C4A N3A N4A C6A 0.9(4)
C4B N3B N4B C6B 0.5(4)
N2A N1A C1A C2A 0.6(4)
N2A N1A C1A C12A -179.6(3)
N2B N1B C1B C2B 0.3(5)
N2B N1B C1B C12B 177.5(3)
N1A C1A C2A C3A -1.2(4)
C12A C1A C2A C3A 179.0(4)
N1A C1A C2A Se1 178.8(3)
C12A C1A C2A Se1 -1.0(6)
C5A Se1 C2A C1A -116.8(3)
C5A Se1 C2A C3A 63.2(3)
N1B C1B C2B C3B 0.4(4)
C12B C1B C2B C3B -176.1(4)
N1B C1B C2B Se2 179.3(3)
C12B C1B C2B Se2 2.8(7)
C5B Se2 C2B C1B -122.5(4)
C5B Se2 C2B C3B 56.2(4)
N1A N2A C3A C2A -1.1(4)
N1A N2A C3A C17A 179.1(3)
C1A C2A C3A N2A 1.5(4)
Se1 C2A C3A N2A -178.5(3)
C1A C2A C3A C17A -178.7(4)
Se1 C2A C3A C17A 1.3(6)
N1B N2B C3B C2B 1.1(5)
N1B N2B C3B C17B -177.3(4)
C1B C2B C3B N2B -1.0(5)
Se2 C2B C3B N2B -180.0(3)
C1B C2B C3B C17B 177.2(4)
Se2 C2B C3B C17B -1.8(6)
N4A N3A C4A C5A -1.5(4)
N4A N3A C4A C22A 177.4(3)
N4B N3B C4B C5B 0.0(4)
N4B N3B C4B C22B -179.2(3)
N3A C4A C5A C6A 1.4(4)
C22A C4A C5A C6A -177.3(4)
N3A C4A C5A Se1 -176.2(3)
C22A C4A C5A Se1 5.1(7)
C2A Se1 C5A C6A -110.9(3)
C2A Se1 C5A C4A 66.4(4)
N3B C4B C5B C6B -0.4(4)
C22B C4B C5B C6B 178.6(4)
N3B C4B C5B Se2 -179.7(3)
C22B C4B C5B Se2 -0.7(7)
C2B Se2 C5B C4B 64.7(4)
C2B Se2 C5B C6B -114.4(3)
N3A N4A C6A C5A 0.0(4)
N3A N4A C6A C27A -178.6(3)
C4A C5A C6A N4A -0.9(4)
Se1 C5A C6A N4A 177.0(3)
C4A C5A C6A C27A 177.6(4)
Se1 C5A C6A C27A -4.5(5)
N3B N4B C6B C5B -0.7(4)
N3B N4B C6B C27B 179.1(3)
C4B C5B C6B N4B 0.8(4)
Se2 C5B C6B N4B -179.9(3)
C4B C5B C6B C27B -179.1(4)
Se2 C5B C6B C27B 0.2(5)
C16A N11A C12A C13A 1.1(5)
C16A N11A C12A C1A -180.0(3)
N1A C1A C12A N11A -18.1(5)
C2A C1A C12A N11A 161.6(4)
N1A C1A C12A C13A 160.8(3)
C2A C1A C12A C13A -19.4(6)
C16B N11B C12B C13B -0.1(5)
C16B N11B C12B C1B -178.7(3)
N1B C1B C12B N11B -12.2(5)
C2B C1B C12B N11B 164.0(4)
N1B C1B C12B C13B 169.3(3)
C2B C1B C12B C13B -14.5(7)
N11A C12A C13A C14A -2.8(5)
C1A C12A C13A C14A 178.3(3)
N11B C12B C13B C14B -0.9(5)
C1B C12B C13B C14B 177.6(3)
C12A C13A C14A C15A 1.4(5)
C12B C13B C14B C15B 0.7(5)
C13A C14A C15A C16A 1.4(6)
C13B C14B C15B C16B 0.4(5)
C12A N11A C16A C15A 2.0(5)
C14A C15A C16A N11A -3.3(6)
C12B N11B C16B C15B 1.3(5)
C14B C15B C16B N11B -1.4(5)
C26A N21A C22A C23A -1.4(5)
C26A N21A C22A C4A -179.5(3)
N3A C4A C22A N21A 15.2(5)
C5A C4A C22A N21A -166.2(4)
N3A C4A C22A C23A -162.9(3)
C5A C4A C22A C23A 15.6(6)
C26B N21B C22B C23B -1.0(5)
C26B N21B C22B C4B 179.8(3)
N3B C4B C22B N21B 7.5(5)
C5B C4B C22B N21B -171.4(4)
N3B C4B C22B C23B -171.6(4)
C5B C4B C22B C23B 9.5(7)
N21A C22A C23A C24A 1.6(5)
C4A C22A C23A C24A 179.7(3)
N21B C22B C23B C24B 2.4(5)
C4B C22B C23B C24B -178.5(3)
C22A C23A C24A C25A -0.7(5)
C22B C23B C24B C25B -1.6(5)
C23A C24A C25A C26A -0.4(5)
C23B C24B C25B C26B -0.3(5)
C22A N21A C26A C25A 0.2(5)
C24A C25A C26A N21A 0.7(5)
C22B N21B C26B C25B -1.1(5)
C24B C25B C26B N21B 1.8(5)
